data_7228969
loop_
_publ_author_name
'Batrice, Rami J.'
'Ridenour, J. August'
'Ayscue III, R. Lee'
'Bertke, Jeffery A.'
'Knope, Karah E.'

_publ_section_title
;
 Synthesis, structure, and photoluminescent behaviour of molecular
 lanthanide--2-thiophenecarboxylate--2,2&#x2032;:6&#x2032;,2&#x2032;&#x2032;-terpyridine
 materials
;
_journal_name_full CrystEngComm
_journal_paper_doi 10.1039/C7CE01192J
_journal_year 2017
_chemical_formula_moiety 'C60 H44 N6 O14 Pr2 S6, 0.642(H2 O)'
_chemical_formula_sum 'C60 H45.28 N6 O14.64 Pr2 S6'
_chemical_formula_weight 1558.74
_space_group_crystal_system monoclinic
_space_group_IT_number 14
_space_group_name_Hall '-P 2ybc'
_space_group_name_H-M_alt 'P 1 21/c 1'
_symmetry_space_group_name_Hall '-P 2ybc'
_symmetry_space_group_name_H-M 'P 1 21/c 1'
_atom_sites_solution_hydrogens mixed
_audit_creation_method SHELXL-2014/7
_audit_update_record
;
2017-04-17 deposited with the CCDC.
2017-08-23 downloaded from the CCDC.
;
_cell_angle_alpha 90
_cell_angle_beta 98.165(2)
_cell_angle_gamma 90
_cell_formula_units_Z 2
_cell_length_a 12.0250(6)
_cell_length_b 25.7370(11)
_cell_length_c 9.6972(4)
_cell_measurement_reflns_used 9861
_cell_measurement_temperature 100(2)
_cell_measurement_theta_max 26.40
_cell_measurement_theta_min 2.26
_cell_volume 2970.7(2)
_computing_cell_refinement 'SAINT V8.37A (Bruker, 2005)'
_computing_data_collection 'APEX2 V2014.9-0 (Bruker, 2014)'
_computing_data_reduction
; 
SAINT V8.37A, XPREP v2014/2, SADABS V2016/2 (Bruker, 2014) 
;
_computing_molecular_graphics 'SHELXLE v817 (Hubschle, 2011)'
_computing_publication_material 'XCIF V2014-2 (Bruker, 2014)'
_computing_structure_refinement 'SHELX-2014-7 (Sheldrick, 2015)'
_computing_structure_solution 'SHELX-2014-5 (Sheldrick, 2015)'
_diffrn_ambient_temperature 100(2)
_diffrn_measured_fraction_theta_full 0.999
_diffrn_measured_fraction_theta_max 0.994
_diffrn_measurement_device 'Bruker D8 Quest/Photon 100'
_diffrn_measurement_method 'profile data from \f and \w scans'
_diffrn_radiation_monochromator 'multilayer mirrors'
_diffrn_radiation_source 'microfocus sealed tube'
_diffrn_radiation_type MoK\a
_diffrn_radiation_wavelength 0.71073
_diffrn_reflns_av_R_equivalents 0.0356
_diffrn_reflns_av_unetI/netI 0.0305
_diffrn_reflns_Laue_measured_fraction_full 0.999
_diffrn_reflns_Laue_measured_fraction_max 0.994
_diffrn_reflns_limit_h_max 14
_diffrn_reflns_limit_h_min -15
_diffrn_reflns_limit_k_max 32
_diffrn_reflns_limit_k_min -32
_diffrn_reflns_limit_l_max 11
_diffrn_reflns_limit_l_min -12
_diffrn_reflns_number 31948
_diffrn_reflns_point_group_measured_fraction_full 0.999
_diffrn_reflns_point_group_measured_fraction_max 0.994
_diffrn_reflns_theta_full 25.242
_diffrn_reflns_theta_max 26.444
_diffrn_reflns_theta_min 2.264
_exptl_absorpt_coefficient_mu 1.905
_exptl_absorpt_correction_T_max 0.81109
_exptl_absorpt_correction_T_min 0.57051
_exptl_absorpt_correction_type multi-scan
_exptl_absorpt_process_details 'SADABS V2016/2 (Bruker, 2014)'
_exptl_crystal_colour green
_exptl_crystal_density_diffrn 1.743
_exptl_crystal_density_method 'not measured'
_exptl_crystal_description rhombus
_exptl_crystal_F_000 1557
_exptl_crystal_size_max 0.497
_exptl_crystal_size_mid 0.199
_exptl_crystal_size_min 0.157
_refine_diff_density_max 0.465
_refine_diff_density_min -0.719
_refine_diff_density_rms 0.088
_refine_ls_extinction_method none
_refine_ls_goodness_of_fit_ref 1.093
_refine_ls_hydrogen_treatment mixed
_refine_ls_matrix_type full
_refine_ls_number_parameters 539
_refine_ls_number_reflns 6091
_refine_ls_number_restraints 1200
_refine_ls_restrained_S_all 1.018
_refine_ls_R_factor_all 0.0348
_refine_ls_R_factor_gt 0.0262
_refine_ls_shift/su_max 0.002
_refine_ls_shift/su_mean 0.000
_refine_ls_structure_factor_coef Fsqd
_refine_ls_weighting_details 'w=1/[\s^2^(Fo^2^)+(0.0137P)^2^+3.3835P] where P=(Fo^2^+2Fc^2^)/3'
_refine_ls_weighting_scheme calc
_refine_ls_wR_factor_gt 0.0471
_refine_ls_wR_factor_ref 0.0490
_reflns_Friedel_coverage 0.000
_reflns_number_gt 5315
_reflns_number_total 6091
_reflns_threshold_expression 'I > 2\s(I)'
_cod_data_source_file c7ce01192j2.cif
_cod_data_source_block final_a_CCDC3
_cod_database_code 7228969
_shelx_shelxl_version_number 2014/7
_shelx_space_group_comment
;
The symmetry employed for this shelxl refinement is uniquely defined
by the following loop, which should always be used as a source of
symmetry information in preference to the above space-group names.
They are only intended as comments.
;
_shelx_estimated_absorpt_t_min 0.451
_shelx_estimated_absorpt_t_max 0.754

loop_
_space_group_symop_operation_xyz
'x, y, z'
'-x, y+1/2, -z+1/2'
'-x, -y, -z'
'x, -y-1/2, z-1/2'

loop_
_atom_site_label
_atom_site_type_symbol
_atom_site_fract_x
_atom_site_fract_y
_atom_site_fract_z
_atom_site_U_iso_or_equiv
_atom_site_adp_type
_atom_site_occupancy
_atom_site_site_symmetry_order
_atom_site_calc_flag
_atom_site_refinement_flags_posn
_atom_site_refinement_flags_adp
_atom_site_refinement_flags_occupancy
_atom_site_disorder_assembly
_atom_site_disorder_group
Pr1 Pr 0.51738(2) 0.40169(2) 0.59783(2) 0.01084(5) Uani 1 1 d . U . . .
O7 O 0.56098(16) 0.42966(7) 0.3606(2) 0.0209(4) Uani 1 1 d D U . . .
H7A H 0.6295(11) 0.4230(12) 0.354(3) 0.031 Uiso 1 1 d D U . . .
H7B H 0.538(2) 0.4580(7) 0.321(3) 0.031 Uiso 1 1 d D U . . .
O8 O 0.5022(6) 0.5295(2) 0.8983(6) 0.030(2) Uani 0.321(6) 1 d D . P . .
H8A H 0.511(2) 0.535(4) 0.987(2) 0.045 Uiso 0.321(6) 1 d D U P . .
H8B H 0.467(8) 0.500(2) 0.885(11) 0.045 Uiso 0.321(6) 1 d D U P . .
N1 N 0.62742(19) 0.37744(9) 0.8425(2) 0.0195(5) Uani 1 1 d . U . . .
N2 N 0.55096(16) 0.30137(8) 0.6591(2) 0.0127(4) Uani 1 1 d . U . . .
N3 N 0.41334(17) 0.33170(8) 0.4265(2) 0.0138(4) Uani 1 1 d . U . . .
C1 C 0.6646(3) 0.41590(12) 0.9302(3) 0.0308(7) Uani 1 1 d . U . . .
H1 H 0.6308 0.4492 0.9157 0.037 Uiso 1 1 calc R U . . .
C2 C 0.7500(3) 0.40951(13) 1.0410(3) 0.0358(8) Uani 1 1 d . U . . .
H2 H 0.7721 0.4373 1.1034 0.043 Uiso 1 1 calc R U . . .
C3 C 0.8014(3) 0.36211(14) 1.0579(3) 0.0340(8) Uani 1 1 d . U . . .
H3 H 0.8618 0.3568 1.1311 0.041 Uiso 1 1 calc R U . . .
C4 C 0.7655(2) 0.32209(13) 0.9687(3) 0.0265(7) Uani 1 1 d . U . . .
H4 H 0.8014 0.2892 0.9785 0.032 Uiso 1 1 calc R U . . .
C5 C 0.6752(2) 0.33050(11) 0.8631(3) 0.0183(6) Uani 1 1 d . U . . .
C6 C 0.6251(2) 0.28784(10) 0.7716(3) 0.0167(5) Uani 1 1 d . U . . .
C7 C 0.6498(2) 0.23590(11) 0.8041(3) 0.0205(6) Uani 1 1 d . U . . .
H7 H 0.7015 0.2272 0.8841 0.025 Uiso 1 1 calc R U . . .
C8 C 0.5987(2) 0.19738(11) 0.7192(3) 0.0223(6) Uani 1 1 d . U . . .
H8 H 0.6148 0.1618 0.7397 0.027 Uiso 1 1 calc R U . . .
C9 C 0.5239(2) 0.21116(10) 0.6042(3) 0.0180(5) Uani 1 1 d . U . . .
H9 H 0.4882 0.1852 0.5440 0.022 Uiso 1 1 calc R U . . .
C10 C 0.5008(2) 0.26362(9) 0.5767(3) 0.0139(5) Uani 1 1 d . U . . .
C11 C 0.4203(2) 0.28019(9) 0.4537(3) 0.0137(5) Uani 1 1 d . U . . .
C12 C 0.3571(2) 0.24456(10) 0.3681(3) 0.0187(6) Uani 1 1 d . U . . .
H12 H 0.3628 0.2085 0.3892 0.022 Uiso 1 1 calc R U . . .
C13 C 0.2861(2) 0.26142(10) 0.2524(3) 0.0203(6) Uani 1 1 d . U . . .
H13 H 0.2433 0.2373 0.1927 0.024 Uiso 1 1 calc R U . . .
C14 C 0.2783(2) 0.31392(11) 0.2251(3) 0.0210(6) Uani 1 1 d . U . . .
H14 H 0.2297 0.3268 0.1467 0.025 Uiso 1 1 calc R U . . .
C15 C 0.3431(2) 0.34758(10) 0.3147(3) 0.0182(6) Uani 1 1 d . U . . .
H15 H 0.3375 0.3838 0.2959 0.022 Uiso 1 1 calc R U . . .
O1 O 0.41553(15) 0.44071(7) 0.7975(2) 0.0249(4) Uani 1 1 d . U . . .
O2 O 0.35248(14) 0.36623(7) 0.70049(18) 0.0172(4) Uani 1 1 d . U . . .
C16 C 0.3453(2) 0.40387(10) 0.7825(3) 0.0172(5) Uani 1 1 d D U . . .
S1 S 0.24316(15) 0.44318(8) 1.0024(2) 0.0180(4) Uani 0.691(3) 1 d D U P A 1
C17 C 0.2480(12) 0.4029(9) 0.862(2) 0.0138(11) Uani 0.691(3) 1 d D U P A 1
C18 C 0.1549(7) 0.3719(4) 0.8412(10) 0.0181(16) Uani 0.691(3) 1 d D U P A 1
H18 H 0.1433 0.3469 0.7685 0.022 Uiso 0.691(3) 1 calc R U P A 1
C19 C 0.0774(7) 0.3799(4) 0.9354(11) 0.0166(11) Uani 0.691(3) 1 d D U P A 1
H19 H 0.0085 0.3616 0.9336 0.020 Uiso 0.691(3) 1 calc R U P A 1
C20 C 0.1149(7) 0.4173(4) 1.0287(10) 0.0178(12) Uani 0.691(3) 1 d D U P A 1
H20 H 0.0750 0.4282 1.1013 0.021 Uiso 0.691(3) 1 calc R U P A 1
S1A S 0.1443(4) 0.3634(2) 0.8157(6) 0.0162(9) Uani 0.309(3) 1 d D U P A 2
C17A C 0.253(3) 0.405(2) 0.869(5) 0.015(2) Uani 0.309(3) 1 d D U P A 2
C18A C 0.2337(12) 0.4346(7) 0.9789(17) 0.018(2) Uani 0.309(3) 1 d D U P A 2
H18A H 0.2852 0.4602 1.0197 0.021 Uiso 0.309(3) 1 calc R U P A 2
C19A C 0.1305(15) 0.4245(9) 1.027(2) 0.019(2) Uani 0.309(3) 1 d D U P A 2
H19A H 0.1044 0.4413 1.1037 0.023 Uiso 0.309(3) 1 calc R U P A 2
C20A C 0.0744(16) 0.3871(10) 0.947(2) 0.017(2) Uani 0.309(3) 1 d D U P A 2
H20A H 0.0026 0.3747 0.9618 0.021 Uiso 0.309(3) 1 calc R U P A 2
O3 O 0.62191(14) 0.47983(7) 0.65319(18) 0.0188(4) Uani 1 1 d . U . . .
O4 O 0.63679(14) 0.54732(7) 0.51328(19) 0.0197(4) Uani 1 1 d . U . . .
C21 C 0.6784(2) 0.51298(9) 0.5968(3) 0.0127(5) Uani 1 1 d D U . . .
S2 S 0.87222(16) 0.46513(8) 0.7375(2) 0.0159(5) Uani 0.538(3) 1 d D U P B 1
C22 C 0.80211(19) 0.51260(9) 0.6325(2) 0.0119(5) Uani 0.538(3) 1 d D U P B 1
C23 C 0.8767(7) 0.5465(3) 0.5882(11) 0.0179(17) Uani 0.538(3) 1 d D U P B 1
H23 H 0.8536 0.5741 0.5256 0.021 Uiso 0.538(3) 1 calc R U P B 1
C24 C 0.9904(7) 0.5377(6) 0.642(2) 0.0181(15) Uani 0.538(3) 1 d D U P B 1
H24 H 1.0515 0.5590 0.6249 0.022 Uiso 0.538(3) 1 calc R U P B 1
C25 C 0.9990(7) 0.4942(5) 0.7212(19) 0.0170(15) Uani 0.538(3) 1 d D U P B 1
H25 H 1.0690 0.4808 0.7643 0.020 Uiso 0.538(3) 1 calc R U P B 1
S2A S 0.8774(2) 0.56201(10) 0.5727(3) 0.0163(6) Uani 0.462(3) 1 d D U P B 2
C22A C 0.80211(19) 0.51260(9) 0.6325(2) 0.0119(5) Uani 0.462(3) 1 d D U P B 2
C23A C 0.8694(7) 0.4771(3) 0.7064(11) 0.0168(18) Uani 0.462(3) 1 d D U P B 2
H23A H 0.8410 0.4470 0.7459 0.020 Uiso 0.462(3) 1 calc R U P B 2
C24A C 0.9850(8) 0.4886(6) 0.720(2) 0.0177(17) Uani 0.462(3) 1 d D U P B 2
H24A H 1.0431 0.4683 0.7700 0.021 Uiso 0.462(3) 1 calc R U P B 2
C25A C 1.0007(8) 0.5332(7) 0.650(3) 0.0161(17) Uani 0.462(3) 1 d D U P B 2
H25A H 1.0729 0.5473 0.6448 0.019 Uiso 0.462(3) 1 calc R U P B 2
O5 O 0.70610(14) 0.36940(7) 0.56659(18) 0.0174(4) Uani 1 1 d . U . . .
O6 O 0.77531(14) 0.39772(7) 0.37734(18) 0.0189(4) Uani 1 1 d . U . . .
C26 C 0.7789(2) 0.37058(9) 0.4844(3) 0.0138(5) Uani 1 1 d D U . . .
S3 S 0.8875(2) 0.29535(10) 0.6601(2) 0.0181(5) Uani 0.577(3) 1 d D U P C 1
C27 C 0.8760(2) 0.33408(10) 0.5177(2) 0.0148(5) Uani 0.577(3) 1 d D U P C 1
C28 C 0.9603(8) 0.3245(5) 0.4404(9) 0.0225(17) Uani 0.577(3) 1 d D U P C 1
H28 H 0.9667 0.3427 0.3566 0.027 Uiso 0.577(3) 1 calc R U P C 1
C29 C 1.0372(9) 0.2856(4) 0.4940(10) 0.0223(14) Uani 0.577(3) 1 d D U P C 1
H29 H 1.1015 0.2752 0.4542 0.027 Uiso 0.577(3) 1 calc R U P C 1
C30 C 1.0051(9) 0.2654(5) 0.6115(11) 0.0176(14) Uani 0.577(3) 1 d D U P C 1
H30 H 1.0433 0.2376 0.6621 0.021 Uiso 0.577(3) 1 calc R U P C 1
S3A S 0.9689(3) 0.32419(17) 0.4048(3) 0.0264(7) Uani 0.423(3) 1 d D U P C 2
C27A C 0.8760(2) 0.33408(10) 0.5177(2) 0.0148(5) Uani 0.423(3) 1 d D U P C 2
C28A C 0.8949(11) 0.2998(5) 0.6270(11) 0.019(2) Uani 0.423(3) 1 d D U P C 2
H28A H 0.8475 0.2979 0.6974 0.023 Uiso 0.423(3) 1 calc R U P C 2
C29A C 0.9898(13) 0.2675(7) 0.6270(15) 0.0214(18) Uani 0.423(3) 1 d D U P C 2
H29A H 1.0176 0.2438 0.6989 0.026 Uiso 0.423(3) 1 calc R U P C 2
C30A C 1.0348(12) 0.2755(5) 0.5084(14) 0.0225(19) Uani 0.423(3) 1 d D U P C 2
H30A H 1.0967 0.2562 0.4846 0.027 Uiso 0.423(3) 1 calc R U P C 2

loop_
_atom_site_aniso_label
_atom_site_aniso_U_11
_atom_site_aniso_U_22
_atom_site_aniso_U_33
_atom_site_aniso_U_23
_atom_site_aniso_U_13
_atom_site_aniso_U_12
Pr1 0.00828(7) 0.00917(7) 0.01511(8) 0.00202(6) 0.00184(5) -0.00089(6)
O7 0.0165(10) 0.0248(11) 0.0215(10) 0.0091(8) 0.0027(8) 0.0005(8)
O8 0.042(5) 0.029(4) 0.017(4) -0.006(3) -0.002(3) -0.003(3)
N1 0.0238(12) 0.0207(12) 0.0138(11) 0.0054(9) 0.0019(9) -0.0066(9)
N2 0.0079(10) 0.0151(11) 0.0163(11) 0.0045(9) 0.0064(8) 0.0011(8)
N3 0.0142(11) 0.0117(10) 0.0158(11) -0.0002(8) 0.0030(8) 0.0019(8)
C1 0.0472(19) 0.0259(16) 0.0180(15) 0.0032(12) 0.0001(13) -0.0130(13)
C2 0.0429(19) 0.047(2) 0.0162(15) 0.0048(14) -0.0015(13) -0.0234(15)
C3 0.0246(17) 0.062(2) 0.0139(15) 0.0090(14) -0.0014(12) -0.0134(15)
C4 0.0169(14) 0.0457(18) 0.0176(14) 0.0114(13) 0.0051(11) -0.0004(13)
C5 0.0129(13) 0.0287(15) 0.0149(13) 0.0089(11) 0.0075(10) -0.0035(11)
C6 0.0108(12) 0.0246(14) 0.0166(13) 0.0087(11) 0.0089(10) 0.0035(10)
C7 0.0153(14) 0.0275(15) 0.0209(14) 0.0123(11) 0.0099(11) 0.0084(11)
C8 0.0237(15) 0.0188(14) 0.0279(15) 0.0111(12) 0.0160(12) 0.0085(11)
C9 0.0214(14) 0.0129(12) 0.0224(14) 0.0011(11) 0.0126(11) 0.0043(11)
C10 0.0107(13) 0.0133(12) 0.0202(14) 0.0010(10) 0.0109(10) 0.0018(9)
C11 0.0112(12) 0.0121(12) 0.0200(13) 0.0010(10) 0.0095(10) 0.0006(9)
C12 0.0146(13) 0.0152(13) 0.0279(15) -0.0019(11) 0.0089(11) -0.0029(10)
C13 0.0122(13) 0.0240(15) 0.0253(15) -0.0070(12) 0.0042(11) -0.0048(11)
C14 0.0130(13) 0.0281(15) 0.0206(15) -0.0034(11) -0.0018(11) 0.0023(11)
C15 0.0161(14) 0.0174(14) 0.0205(14) 0.0005(11) 0.0006(11) 0.0048(10)
O1 0.0180(10) 0.0224(10) 0.0369(12) -0.0082(9) 0.0133(9) -0.0075(8)
O2 0.0173(10) 0.0139(9) 0.0224(10) -0.0001(8) 0.0099(8) 0.0009(7)
C16 0.0150(12) 0.0170(13) 0.0199(13) 0.0033(11) 0.0035(10) 0.0032(11)
S1 0.0202(7) 0.0180(8) 0.0158(8) -0.0062(5) 0.0029(5) -0.0013(5)
C17 0.015(2) 0.013(2) 0.013(2) 0.0008(18) 0.003(2) 0.0035(17)
C18 0.022(3) 0.015(3) 0.018(3) -0.004(2) 0.003(2) 0.002(2)
C19 0.017(2) 0.012(3) 0.022(2) -0.0013(18) 0.0056(17) 0.0009(19)
C20 0.018(3) 0.017(3) 0.020(2) 0.001(2) 0.0096(19) -0.0003(18)
S1A 0.0114(14) 0.0162(18) 0.0221(19) -0.0041(13) 0.0065(13) -0.0025(11)
C17A 0.014(3) 0.014(4) 0.018(4) -0.001(3) 0.002(3) -0.002(3)
C18A 0.018(4) 0.015(4) 0.019(4) 0.000(3) 0.001(3) 0.001(3)
C19A 0.021(4) 0.017(4) 0.019(3) -0.002(3) 0.004(3) 0.001(3)
C20A 0.015(3) 0.018(4) 0.021(4) -0.001(3) 0.010(3) 0.001(3)
O3 0.0161(9) 0.0195(10) 0.0205(10) 0.0019(8) 0.0016(7) -0.0084(8)
O4 0.0125(9) 0.0154(9) 0.0306(11) 0.0069(8) 0.0005(8) 0.0016(7)
C21 0.0129(12) 0.0093(12) 0.0160(13) -0.0041(10) 0.0028(10) -0.0011(9)
S2 0.0131(7) 0.0131(9) 0.0202(11) 0.0033(6) -0.0024(6) 0.0002(6)
C22 0.0128(11) 0.0107(11) 0.0127(12) -0.0006(9) 0.0030(9) 0.0006(9)
C23 0.018(2) 0.018(4) 0.018(3) 0.001(3) 0.004(2) 0.004(2)
C24 0.014(3) 0.021(3) 0.020(3) 0.000(3) 0.006(3) 0.001(2)
C25 0.011(3) 0.020(3) 0.020(3) -0.005(3) 0.001(3) -0.001(2)
S2A 0.0097(8) 0.0188(13) 0.0208(11) 0.0041(9) 0.0036(6) -0.0023(7)
C22A 0.0128(11) 0.0107(11) 0.0127(12) -0.0006(9) 0.0030(9) 0.0006(9)
C23A 0.019(3) 0.016(3) 0.017(4) 0.001(3) 0.006(2) -0.002(2)
C24A 0.017(3) 0.018(3) 0.019(3) 0.000(3) 0.005(3) 0.003(2)
C25A 0.009(3) 0.021(3) 0.019(3) 0.001(3) 0.003(3) 0.004(2)
O5 0.0127(9) 0.0224(10) 0.0181(10) 0.0065(8) 0.0061(7) 0.0006(7)
O6 0.0157(9) 0.0256(10) 0.0160(9) 0.0032(8) 0.0044(7) -0.0015(8)
C26 0.0137(12) 0.0137(13) 0.0135(13) -0.0033(10) 0.0009(10) -0.0056(10)
S3 0.0123(7) 0.0227(8) 0.0191(10) 0.0046(7) 0.0016(6) 0.0010(6)
C27 0.0122(11) 0.0198(12) 0.0119(12) -0.0046(10) 0.0005(9) -0.0026(9)
C28 0.021(3) 0.033(3) 0.014(3) 0.004(3) 0.006(2) 0.003(2)
C29 0.021(2) 0.031(3) 0.015(3) -0.002(2) 0.005(2) 0.002(2)
C30 0.011(3) 0.024(2) 0.018(3) -0.002(2) 0.001(2) 0.006(2)
S3A 0.0240(12) 0.0393(12) 0.0180(15) 0.0045(12) 0.0103(10) 0.0159(9)
C27A 0.0122(11) 0.0198(12) 0.0119(12) -0.0046(10) 0.0005(9) -0.0026(9)
C28A 0.017(3) 0.026(3) 0.015(4) 0.000(3) 0.003(3) -0.004(3)
C29A 0.020(4) 0.027(3) 0.017(3) 0.001(3) 0.001(3) -0.001(3)
C30A 0.019(3) 0.029(4) 0.019(3) 0.001(3) 0.000(3) 0.007(3)

loop_
_atom_type_symbol
_atom_type_description
_atom_type_scat_dispersion_real
_atom_type_scat_dispersion_imag
_atom_type_scat_source
C C 0.0033 0.0016 'International Tables Vol C Tables 4.2.6.8 and 6.1.1.4'
H H 0.0000 0.0000 'International Tables Vol C Tables 4.2.6.8 and 6.1.1.4'
N N 0.0061 0.0033 'International Tables Vol C Tables 4.2.6.8 and 6.1.1.4'
O O 0.0106 0.0060 'International Tables Vol C Tables 4.2.6.8 and 6.1.1.4'
Pr Pr -0.2180 2.8214 'International Tables Vol C Tables 4.2.6.8 and 6.1.1.4'
S S 0.1246 0.1234 'International Tables Vol C Tables 4.2.6.8 and 6.1.1.4'

loop_
_exptl_crystal_face_index_h
_exptl_crystal_face_index_k
_exptl_crystal_face_index_l
_exptl_crystal_face_perp_dist
2.00 -1.00 -1.00 0.0620
-2.00 1.00 1.00 0.0910
2.00 -1.00 -2.00 0.0590
1.00 1.00 -1.00 0.0940
-1.00 -1.00 1.00 0.1430
0.00 -1.00 -1.00 0.0730
0.00 -1.00 2.00 0.0940
0.00 1.00 -2.00 0.0760
1.00 2.00 2.00 0.0600
-1.00 1.00 -2.00 0.0880
-2.00 -1.00 -2.00 0.0930
0.00 1.00 0.00 0.1680
0.00 -1.00 0.00 0.2400
-2.00 -1.00 -1.00 0.0940
-2.00 1.00 0.00 0.0980
-1.00 2.00 1.00 0.1120
1.00 0.00 0.00 0.0500

loop_
_geom_angle_atom_site_label_1
_geom_angle_atom_site_label_2
_geom_angle_atom_site_label_3
_geom_angle
_geom_angle_site_symmetry_1
_geom_angle_site_symmetry_3
O3 Pr1 O4 89.36(6) . 3_666
O3 Pr1 O5 81.26(6) . .
O4 Pr1 O5 142.40(6) 3_666 .
O3 Pr1 O2 129.45(6) . .
O4 Pr1 O2 76.92(6) 3_666 .
O5 Pr1 O2 135.66(6) . .
O3 Pr1 O7 78.18(6) . .
O4 Pr1 O7 71.53(6) 3_666 .
O5 Pr1 O7 70.91(6) . .
O2 Pr1 O7 137.64(6) . .
O3 Pr1 N1 79.37(6) . .
O4 Pr1 N1 142.67(7) 3_666 .
O5 Pr1 N1 71.17(6) . .
O2 Pr1 N1 83.13(6) . .
O7 Pr1 N1 138.22(6) . .
O3 Pr1 O1 78.39(6) . .
O4 Pr1 O1 73.21(6) 3_666 .
O5 Pr1 O1 138.45(6) . .
O2 Pr1 O1 51.07(6) . .
O7 Pr1 O1 137.46(6) . .
N1 Pr1 O1 69.70(7) . .
O3 Pr1 N3 154.32(6) . .
O4 Pr1 N3 79.85(6) 3_666 .
O5 Pr1 N3 93.13(6) . .
O2 Pr1 N3 70.84(6) . .
O7 Pr1 N3 76.31(6) . .
N1 Pr1 N3 122.67(6) . .
O1 Pr1 N3 119.63(6) . .
O3 Pr1 N2 134.89(6) . .
O4 Pr1 N2 135.45(6) 3_666 .
O5 Pr1 N2 65.79(6) . .
O2 Pr1 N2 70.32(6) . .
O7 Pr1 N2 115.64(6) . .
N1 Pr1 N2 61.78(7) . .
O1 Pr1 N2 106.08(6) . .
N3 Pr1 N2 61.53(6) . .
O3 Pr1 C16 103.98(7) . .
O4 Pr1 C16 72.26(7) 3_666 .
O5 Pr1 C16 145.34(6) . .
O2 Pr1 C16 25.48(6) . .
O7 Pr1 C16 143.70(6) . .
N1 Pr1 C16 76.15(7) . .
O1 Pr1 C16 25.63(6) . .
N3 Pr1 C16 94.88(7) . .
N2 Pr1 C16 88.86(7) . .
Pr1 O7 H7A 109(2) . .
Pr1 O7 H7B 124(2) . .
H7A O7 H7B 113(3) . .
H8A O8 H8B 106(9) . .
C1 N1 C5 118.3(2) . .
C1 N1 Pr1 118.58(18) . .
C5 N1 Pr1 120.01(17) . .
C10 N2 C6 118.8(2) . .
C10 N2 Pr1 121.73(15) . .
C6 N2 Pr1 119.37(16) . .
C15 N3 C11 118.1(2) . .
C15 N3 Pr1 119.25(16) . .
C11 N3 Pr1 122.35(16) . .
N1 C1 C2 123.2(3) . .
N1 C1 H1 118.4 . .
C2 C1 H1 118.4 . .
C3 C2 C1 118.1(3) . .
C3 C2 H2 120.9 . .
C1 C2 H2 120.9 . .
C2 C3 C4 119.8(3) . .
C2 C3 H3 120.1 . .
C4 C3 H3 120.1 . .
C3 C4 C5 119.1(3) . .
C3 C4 H4 120.4 . .
C5 C4 H4 120.4 . .
N1 C5 C4 121.4(3) . .
N1 C5 C6 116.6(2) . .
C4 C5 C6 122.0(3) . .
N2 C6 C7 121.5(2) . .
N2 C6 C5 117.2(2) . .
C7 C6 C5 121.2(2) . .
C8 C7 C6 119.5(3) . .
C8 C7 H7 120.3 . .
C6 C7 H7 120.3 . .
C9 C8 C7 118.9(2) . .
C9 C8 H8 120.5 . .
C7 C8 H8 120.5 . .
C8 C9 C10 119.6(3) . .
C8 C9 H9 120.2 . .
C10 C9 H9 120.2 . .
N2 C10 C9 121.6(2) . .
N2 C10 C11 117.1(2) . .
C9 C10 C11 121.3(2) . .
N3 C11 C12 121.2(2) . .
N3 C11 C10 116.9(2) . .
C12 C11 C10 121.9(2) . .
C13 C12 C11 120.1(2) . .
C13 C12 H12 120.0 . .
C11 C12 H12 120.0 . .
C14 C13 C12 118.8(2) . .
C14 C13 H13 120.6 . .
C12 C13 H13 120.6 . .
C13 C14 C15 118.4(3) . .
C13 C14 H14 120.8 . .
C15 C14 H14 120.8 . .
N3 C15 C14 123.4(2) . .
N3 C15 H15 118.3 . .
C14 C15 H15 118.3 . .
C16 O1 Pr1 90.10(15) . .
C16 O2 Pr1 95.69(15) . .
O2 C16 O1 122.9(2) . .
O2 C16 C17A 119.3(9) . .
O1 C16 C17A 117.8(8) . .
O2 C16 C17 116.2(4) . .
O1 C16 C17 120.9(4) . .
O2 C16 Pr1 58.83(12) . .
O1 C16 Pr1 64.27(13) . .
C17A C16 Pr1 176.7(18) . .
C17 C16 Pr1 173.3(6) . .
C17 S1 C20 90.8(3) . .
C18 C17 C16 128.2(5) . .
C18 C17 S1 110.7(4) . .
C16 C17 S1 121.2(3) . .
C17 C18 C19 114.9(6) . .
C17 C18 H18 122.5 . .
C19 C18 H18 122.5 . .
C20 C19 C18 110.3(6) . .
C20 C19 H19 124.8 . .
C18 C19 H19 124.8 . .
C19 C20 S1 113.3(5) . .
C19 C20 H20 123.4 . .
S1 C20 H20 123.4 . .
C17A S1A C20A 89.5(5) . .
C18A C17A C16 132.5(10) . .
C18A C17A S1A 112.2(6) . .
C16 C17A S1A 115.1(6) . .
C17A C18A C19A 114.3(9) . .
C17A C18A H18A 122.8 . .
C19A C18A H18A 122.8 . .
C20A C19A C18A 109.3(11) . .
C20A C19A H19A 125.4 . .
C18A C19A H19A 125.4 . .
C19A C20A S1A 114.6(10) . .
C19A C20A H20A 122.7 . .
S1A C20A H20A 122.7 . .
C21 O3 Pr1 140.26(16) . .
C21 O4 Pr1 152.58(16) . 3_666
O4 C21 O3 124.5(2) . .
O4 C21 C22A 116.8(2) . .
O3 C21 C22A 118.6(2) . .
O4 C21 C22 116.8(2) . .
O3 C21 C22 118.6(2) . .
C25 S2 C22 90.2(4) . .
C23 C22 C21 127.4(4) . .
C23 C22 S2 110.5(4) . .
C21 C22 S2 122.15(18) . .
C22 C23 C24 115.3(7) . .
C22 C23 H23 122.3 . .
C24 C23 H23 122.3 . .
C25 C24 C23 109.5(9) . .
C25 C24 H24 125.2 . .
C23 C24 H24 125.2 . .
C24 C25 S2 114.4(8) . .
C24 C25 H25 122.8 . .
S2 C25 H25 122.8 . .
C22A S2A C25A 89.8(4) . .
C23A C22A C21 129.3(4) . .
C23A C22A S2A 112.0(4) . .
C21 C22A S2A 118.65(18) . .
C22A C23A C24A 114.5(7) . .
C22A C23A H23A 122.8 . .
C24A C23A H23A 122.8 . .
C25A C24A C23A 109.7(10) . .
C25A C24A H24A 125.2 . .
C23A C24A H24A 125.2 . .
C24A C25A S2A 114.0(9) . .
C24A C25A H25A 123.0 . .
S2A C25A H25A 123.0 . .
C26 O5 Pr1 142.89(16) . .
O6 C26 O5 126.3(2) . .
O6 C26 C27A 117.7(2) . .
O5 C26 C27A 115.9(2) . .
O6 C26 C27 117.7(2) . .
O5 C26 C27 115.9(2) . .
C27 S3 C30 90.9(3) . .
C28 C27 C26 127.7(4) . .
C28 C27 S3 111.2(4) . .
C26 C27 S3 121.07(18) . .
C27 C28 C29 115.1(7) . .
C27 C28 H28 122.5 . .
C29 C28 H28 122.5 . .
C30 C29 C28 109.3(8) . .
C30 C29 H29 125.3 . .
C28 C29 H29 125.3 . .
C29 C30 S3 113.5(7) . .
C29 C30 H30 123.3 . .
S3 C30 H30 123.3 . .
C27A S3A C30A 91.3(4) . .
C28A C27A C26 127.4(5) . .
C28A C27A S3A 110.6(4) . .
C26 C27A S3A 121.4(2) . .
C27A C28A C29A 115.1(8) . .
C27A C28A H28A 122.5 . .
C29A C28A H28A 122.5 . .
C30A C29A C28A 109.3(10) . .
C30A C29A H29A 125.3 . .
C28A C29A H29A 125.3 . .
C29A C30A S3A 113.5(9) . .
C29A C30A H30A 123.3 . .
S3A C30A H30A 123.3 . .

loop_
_geom_bond_atom_site_label_1
_geom_bond_atom_site_label_2
_geom_bond_distance
_geom_bond_site_symmetry_2
Pr1 O3 2.3919(17) .
Pr1 O4 2.3986(17) 3_666
Pr1 O5 2.4754(17) .
Pr1 O2 2.5133(17) .
Pr1 O7 2.5356(19) .
Pr1 N1 2.622(2) .
Pr1 O1 2.6331(18) .
Pr1 N3 2.642(2) .
Pr1 N2 2.667(2) .
Pr1 C16 2.923(3) .
O7 H7A 0.852(10) .
O7 H7B 0.849(10) .
O8 H8A 0.860(10) .
O8 H8B 0.861(11) .
N1 C1 1.339(4) .
N1 C5 1.341(3) .
N2 C10 1.345(3) .
N2 C6 1.353(3) .
N3 C15 1.339(3) .
N3 C11 1.352(3) .
C1 C2 1.387(4) .
C1 H1 0.9500 .
C2 C3 1.367(5) .
C2 H2 0.9500 .
C3 C4 1.375(4) .
C3 H3 0.9500 .
C4 C5 1.398(4) .
C4 H4 0.9500 .
C5 C6 1.485(4) .
C6 C7 1.396(4) .
C7 C8 1.376(4) .
C7 H7 0.9500 .
C8 C9 1.376(4) .
C8 H8 0.9500 .
C9 C10 1.397(3) .
C9 H9 0.9500 .
C10 C11 1.488(3) .
C11 C12 1.389(4) .
C12 C13 1.380(4) .
C12 H12 0.9500 .
C13 C14 1.378(4) .
C13 H13 0.9500 .
C14 C15 1.386(4) .
C14 H14 0.9500 .
C15 H15 0.9500 .
O1 C16 1.264(3) .
O2 C16 1.264(3) .
C16 C17A 1.480(7) .
C16 C17 1.493(4) .
S1 C17 1.716(5) .
S1 C20 1.732(5) .
C17 C18 1.365(7) .
C18 C19 1.410(8) .
C18 H18 0.9500 .
C19 C20 1.354(5) .
C19 H19 0.9500 .
C20 H20 0.9500 .
S1A C17A 1.706(8) .
S1A C20A 1.733(9) .
C17A C18A 1.365(8) .
C18A C19A 1.411(11) .
C18A H18A 0.9500 .
C19A C20A 1.356(7) .
C19A H19A 0.9500 .
C20A H20A 0.9500 .
O3 C21 1.262(3) .
O4 C21 1.254(3) .
O4 Pr1 2.3985(17) 3_666
C21 C22A 1.479(3) .
C21 C22 1.479(3) .
S2 C25 1.725(7) .
S2 C22 1.731(3) .
C22 C23 1.363(7) .
C23 C24 1.410(9) .
C23 H23 0.9500 .
C24 C25 1.354(6) .
C24 H24 0.9500 .
C25 H25 0.9500 .
S2A C22A 1.710(3) .
S2A C25A 1.732(8) .
C22A C23A 1.356(7) .
C23A C24A 1.409(10) .
C23A H23A 0.9500 .
C24A C25A 1.357(6) .
C24A H24A 0.9500 .
C25A H25A 0.9500 .
O5 C26 1.266(3) .
O6 C26 1.247(3) .
C26 C27A 1.498(3) .
C26 C27 1.498(3) .
S3 C27 1.693(3) .
S3 C30 1.733(6) .
C27 C28 1.366(7) .
C28 C29 1.411(9) .
C28 H28 0.9500 .
C29 C30 1.357(6) .
C29 H29 0.9500 .
C30 H30 0.9500 .
S3A C27A 1.691(3) .
S3A C30A 1.727(8) .
C27A C28A 1.374(8) .
C28A C29A 1.412(10) .
C28A H28A 0.9500 .
C29A C30A 1.355(7) .
C29A H29A 0.9500 .
C30A H30A 0.9500 .

loop_
_geom_hbond_atom_site_label_D
_geom_hbond_atom_site_label_H
_geom_hbond_atom_site_label_A
_geom_hbond_distance_DH
_geom_hbond_distance_HA
_geom_hbond_distance_DA
_geom_hbond_angle_DHA
_geom_hbond_site_symmetry_A
O7 H7A O6 0.852(10) 1.854(13) 2.688(3) 166(3) .
O7 H7B O8 0.849(10) 2.14(3) 2.729(7) 126(3) 3_666
O7 H7B O3 0.849(10) 2.54(2) 3.193(3) 134(3) 3_666
O8 H8A O8 0.860(10) 2.02(9) 2.494(13) 114(8) 3_667
O8 H8A O1 0.860(10) 2.24(2) 3.072(6) 162(5) 3_667
O8 H8B O1 0.861(11) 1.82(4) 2.640(6) 159(10) .
